data_7220970
loop_
_publ_author_name
'Li, Hai-Yang'
'Cao, Li-Hui'
'Wei, Yong-Li'
'Xu, Hong'
'Zang, Shuang-Quan'

_publ_section_title
;
 Construction of a series of metal--organic frameworks based on novel
 flexible ligand 4-carboxy-1-(3,5-dicarboxy-benzyl)-pyridinium chloride
 and selective d-block metal ions: crystal structures and
 photoluminescence
;
_journal_issue 33
_journal_name_full CrystEngComm
_journal_page_first 6297
_journal_paper_doi 10.1039/C5CE01008J
_journal_volume 17
_journal_year 2015
_chemical_formula_moiety 'C25 H19 Cu N3 O7, 5(H2 O)'
_chemical_formula_sum 'C25 H29 Cu N3 O12'
_chemical_formula_weight 627.05
_chemical_name_systematic
; 
 ? 
;
_space_group_IT_number 2
_symmetry_cell_setting triclinic
_symmetry_space_group_name_Hall '-P 1'
_symmetry_space_group_name_H-M 'P -1'
_atom_sites_solution_hydrogens geom
_atom_sites_solution_primary direct
_atom_sites_solution_secondary difmap
_audit_creation_method SHELXL-97
_audit_update_record
;
2015-06-29 deposited with the CCDC.
2015-07-01 downloaded from the CCDC.
;
_cell_angle_alpha 109.643(5)
_cell_angle_beta 101.237(4)
_cell_angle_gamma 94.591(5)
_cell_formula_units_Z 2
_cell_length_a 10.1493(5)
_cell_length_b 11.1061(7)
_cell_length_c 12.8644(6)
_cell_measurement_temperature 293(2)
_cell_volume 1322.77(13)
_computing_structure_refinement 'SHELXL-97 (Sheldrick, 1997)'
_computing_structure_solution 'SHELXS-97 (Sheldrick, 1990)'
_diffrn_ambient_temperature 293(2)
_diffrn_measured_fraction_theta_full 0.999
_diffrn_measured_fraction_theta_max 0.999
_diffrn_measurement_device_type 'Xcalibur, Eos, Gemini'
_diffrn_radiation_monochromator graphite
_diffrn_radiation_source 'fine-focus sealed tube'
_diffrn_radiation_type MoK\a
_diffrn_radiation_wavelength 0.71073
_diffrn_reflns_av_R_equivalents 0.0468
_diffrn_reflns_av_sigmaI/netI 0.0787
_diffrn_reflns_limit_h_max 12
_diffrn_reflns_limit_h_min -12
_diffrn_reflns_limit_k_max 13
_diffrn_reflns_limit_k_min -13
_diffrn_reflns_limit_l_max 15
_diffrn_reflns_limit_l_min -14
_diffrn_reflns_number 9902
_diffrn_reflns_theta_full 25.00
_diffrn_reflns_theta_max 25.00
_diffrn_reflns_theta_min 2.88
_exptl_absorpt_coefficient_mu 0.897
_exptl_absorpt_correction_T_max 1.00000
_exptl_absorpt_correction_T_min 0.98979
_exptl_absorpt_correction_type multi-scan
_exptl_crystal_colour blue
_exptl_crystal_density_diffrn 1.574
_exptl_crystal_density_method 'not measured'
_exptl_crystal_description block
_exptl_crystal_F_000 650
_refine_diff_density_max 0.473
_refine_diff_density_min -0.445
_refine_diff_density_rms 0.075
_refine_ls_extinction_method none
_refine_ls_goodness_of_fit_ref 1.013
_refine_ls_hydrogen_treatment mixed
_refine_ls_matrix_type full
_refine_ls_number_parameters 370
_refine_ls_number_reflns 4655
_refine_ls_number_restraints 0
_refine_ls_restrained_S_all 1.013
_refine_ls_R_factor_all 0.0734
_refine_ls_R_factor_gt 0.0497
_refine_ls_shift/su_max 0.006
_refine_ls_shift/su_mean 0.000
_refine_ls_structure_factor_coef Fsqd
_refine_ls_weighting_details 'calc w=1/[\s^2^(Fo^2^)+(0.0413P)^2^+0.4365P] where P=(Fo^2^+2Fc^2^)/3'
_refine_ls_weighting_scheme calc
_refine_ls_wR_factor_gt 0.1017
_refine_ls_wR_factor_ref 0.1095
_reflns_number_gt 3505
_reflns_number_total 4655
_reflns_threshold_expression >2sigma(I)
_cod_data_source_file c5ce01008j2.cif
_cod_data_source_block 6
_cod_depositor_comments 'Adding full bibliography for 7220965--7220971.cif.'
_cod_original_cell_volume 1322.76(12)
_cod_original_sg_symbol_Hall '-P 1 '
_cod_database_code 7220970

loop_
_symmetry_equiv_pos_as_xyz
'x, y, z'
'-x, -y, -z'

loop_
_atom_site_label
_atom_site_type_symbol
_atom_site_fract_x
_atom_site_fract_y
_atom_site_fract_z
_atom_site_U_iso_or_equiv
_atom_site_adp_type
_atom_site_occupancy
_atom_site_symmetry_multiplicity
_atom_site_calc_flag
_atom_site_refinement_flags
N2 N 0.0289(3) 0.0023(3) 0.2326(3) 0.0214(7) Uani 1 1 d .
C23 C 0.0803(4) 0.0422(4) 0.1595(4) 0.0355(11) Uani 1 1 d .
H23 H 0.1217 -0.0147 0.1095 0.043 Uiso 1 1 calc R
C22 C -0.0331(4) 0.0862(4) 0.3012(3) 0.0302(10) Uani 1 1 d .
H22 H -0.0724 0.0597 0.3511 0.036 Uiso 1 1 calc R
Cu1 Cu 0.04002(4) 0.82501(4) 0.23724(4) 0.01852(14) Uani 1 1 d .
O1W O 0.1084(3) 0.9119(3) 0.4285(2) 0.0355(7) Uani 1 1 d .
H1WA H 0.1693 0.8899 0.3946 0.053 Uiso 1 1 d R
H1W H 0.1363 0.9895 0.4483 0.053 Uiso 1 1 d R
O1 O 0.1834(2) 0.7973(3) 0.1467(2) 0.0252(6) Uani 1 1 d .
O5 O 0.7576(3) 0.3932(3) -0.5488(2) 0.0413(8) Uani 1 1 d .
O2 O 0.3509(3) 0.8197(3) 0.2959(2) 0.0385(8) Uani 1 1 d .
O6 O 0.7859(3) 0.6051(3) -0.5111(3) 0.0498(9) Uani 1 1 d .
N1 N 0.0370(3) 0.6444(3) 0.2399(2) 0.0193(7) Uani 1 1 d .
N3 N 0.4800(3) 0.5502(4) -0.2671(3) 0.0309(8) Uani 1 1 d .
C1 C 0.3053(3) 0.7934(4) 0.1936(3) 0.0240(9) Uani 1 1 d .
C16 C 0.0149(3) 0.2525(4) 0.2282(3) 0.0206(8) Uani 1 1 d .
C17 C 0.0165(3) 0.3879(4) 0.2309(3) 0.0191(8) Uani 1 1 d .
C2 C 0.3979(3) 0.7474(4) 0.1136(3) 0.0222(9) Uani 1 1 d .
C11 C 0.6123(4) 0.4213(4) -0.3788(3) 0.0336(10) Uani 1 1 d .
H11 H 0.6423 0.3423 -0.4064 0.040 Uiso 1 1 calc R
C5 C 0.6269(3) 0.7321(4) 0.0898(3) 0.0219(9) Uani 1 1 d .
C6 C 0.5757(3) 0.6629(4) -0.0257(3) 0.0274(10) Uani 1 1 d .
H6 H 0.6352 0.6335 -0.0718 0.033 Uiso 1 1 calc R
C4 C 0.5388(3) 0.7740(4) 0.1594(3) 0.0214(8) Uani 1 1 d .
H4 H 0.5732 0.8199 0.2367 0.026 Uiso 1 1 calc R
C10 C 0.5228(4) 0.4372(4) -0.3088(3) 0.0335(10) Uani 1 1 d .
H10 H 0.4918 0.3677 -0.2903 0.040 Uiso 1 1 calc R
C18 C -0.0118(3) 0.4861(4) 0.3202(3) 0.0222(8) Uani 1 1 d .
H18 H -0.0384 0.4675 0.3791 0.027 Uiso 1 1 calc R
C14 C 0.6573(3) 0.5247(4) -0.4076(3) 0.0258(9) Uani 1 1 d .
C3 C 0.3487(3) 0.6821(4) -0.0017(3) 0.0282(10) Uani 1 1 d .
H3 H 0.2556 0.6677 -0.0328 0.034 Uiso 1 1 calc R
C20 C -0.0005(3) 0.6112(4) 0.3216(3) 0.0221(9) Uani 1 1 d .
H20 H -0.0198 0.6754 0.3823 0.027 Uiso 1 1 calc R
C19 C 0.0504(4) 0.4226(4) 0.1433(3) 0.0289(9) Uani 1 1 d .
H19 H 0.0660 0.3600 0.0797 0.035 Uiso 1 1 calc R
C30 C -0.0416(4) 0.2092(4) 0.3017(3) 0.0287(9) Uani 1 1 d .
H30 H -0.0854 0.2636 0.3514 0.034 Uiso 1 1 calc R
C13 C 0.6177(4) 0.6430(4) -0.3576(3) 0.0336(10) Uani 1 1 d .
H13 H 0.6519 0.7152 -0.3710 0.040 Uiso 1 1 calc R
C21 C 0.0605(4) 0.5493(4) 0.1519(3) 0.0261(9) Uani 1 1 d .
H21 H 0.0849 0.5706 0.0935 0.031 Uiso 1 1 calc R
C15 C 0.7421(4) 0.5060(5) -0.4968(3) 0.0307(10) Uani 1 1 d .
C7 C 0.4365(3) 0.6373(4) -0.0727(3) 0.0277(10) Uani 1 1 d .
C38 C 0.0746(4) 0.1634(4) 0.1551(4) 0.0357(11) Uani 1 1 d .
H38 H 0.1113 0.1862 0.1023 0.043 Uiso 1 1 calc R
C12 C 0.5282(4) 0.6546(5) -0.2885(3) 0.0378(11) Uani 1 1 d .
H12 H 0.5007 0.7340 -0.2565 0.045 Uiso 1 1 calc R
C9 C 0.3767(4) 0.5647(5) -0.1979(3) 0.0404(12) Uani 1 1 d .
H9A H 0.3320 0.4794 -0.2086 0.049 Uiso 1 1 calc R
H9B H 0.3082 0.6102 -0.2250 0.049 Uiso 1 1 calc R
O6W O 0.6898(3) 0.1388(3) 0.4166(3) 0.0595(10) Uani 1 1 d .
H6WB H 0.7534 0.1882 0.4716 0.089 Uiso 1 1 d R
H6WC H 0.6179 0.1516 0.4313 0.089 Uiso 1 1 d R
O2W O 0.4244(3) 0.0848(3) 0.4181(3) 0.0667(10) Uani 1 1 d .
H2WB H 0.3484 0.0398 0.3990 0.100 Uiso 1 1 d R
H2WA H 0.4242 0.0957 0.4851 0.100 Uiso 1 1 d R
O3W O 0.5930(6) 0.0888(5) 0.1716(4) 0.134(2) Uani 1 1 d .
H3WD H 0.6280 0.1235 0.1411 0.161 Uiso 1 1 d R
H3WB H 0.6531 0.1335 0.2314 0.201 Uiso 1 1 d R
O4W O 0.2378(3) 0.1737(3) 0.5552(3) 0.0494(8) Uani 1 1 d .
H4WD H 0.2830 0.2218 0.5309 0.074 Uiso 1 1 d R
H4WA H 0.2668 0.1965 0.6267 0.074 Uiso 1 1 d R
O5W O 0.3226(7) 0.0181(7) 0.0238(6) 0.201(3) Uani 1 1 d .
H5WD H 0.3340 0.0462 -0.0198 0.241 Uiso 1 1 d R
H5WB H 0.3728 0.0398 0.0810 0.302 Uiso 1 1 d R
C8 C 0.7801(3) 0.7636(4) 0.1343(3) 0.0233(9) Uani 1 1 d .
O4 O 0.8517(2) 0.7470(3) 0.0648(2) 0.0425(8) Uani 1 1 d .
O3 O 0.8302(2) 0.8042(3) 0.2409(2) 0.0243(6) Uani 1 1 d .

loop_
_atom_site_aniso_label
_atom_site_aniso_U_11
_atom_site_aniso_U_22
_atom_site_aniso_U_33
_atom_site_aniso_U_23
_atom_site_aniso_U_13
_atom_site_aniso_U_12
N2 0.0246(15) 0.0176(19) 0.0271(18) 0.0103(15) 0.0126(14) 0.0061(13)
C23 0.054(3) 0.025(3) 0.043(3) 0.016(2) 0.033(2) 0.017(2)
C22 0.039(2) 0.025(3) 0.039(3) 0.017(2) 0.026(2) 0.0101(19)
Cu1 0.0189(2) 0.0152(3) 0.0253(3) 0.0088(2) 0.00996(18) 0.00554(17)
O1W 0.0448(16) 0.0237(17) 0.0314(16) 0.0023(14) 0.0095(13) 0.0007(13)
O1 0.0183(12) 0.0284(17) 0.0365(16) 0.0156(14) 0.0143(11) 0.0110(11)
O5 0.0456(17) 0.040(2) 0.0422(19) 0.0107(17) 0.0249(15) 0.0089(15)
O2 0.0330(15) 0.055(2) 0.0276(17) 0.0097(16) 0.0131(13) 0.0146(14)
O6 0.065(2) 0.043(2) 0.058(2) 0.0258(19) 0.0378(18) 0.0120(17)
N1 0.0214(15) 0.0179(18) 0.0223(17) 0.0095(15) 0.0088(13) 0.0048(13)
N3 0.0237(16) 0.047(3) 0.0169(17) 0.0063(17) 0.0031(14) 0.0042(16)
C1 0.0230(19) 0.020(2) 0.032(2) 0.0090(19) 0.0127(18) 0.0031(16)
C16 0.0220(17) 0.015(2) 0.027(2) 0.0088(18) 0.0081(16) 0.0075(15)
C17 0.0187(17) 0.015(2) 0.026(2) 0.0100(18) 0.0050(15) 0.0043(15)
C2 0.0216(18) 0.026(2) 0.023(2) 0.0105(19) 0.0119(16) 0.0066(16)
C11 0.039(2) 0.036(3) 0.033(3) 0.016(2) 0.015(2) 0.015(2)
C5 0.0171(17) 0.027(2) 0.024(2) 0.0101(19) 0.0073(15) 0.0057(16)
C6 0.0234(18) 0.039(3) 0.020(2) 0.007(2) 0.0106(16) 0.0077(18)
C4 0.0222(18) 0.022(2) 0.019(2) 0.0050(18) 0.0065(15) 0.0060(16)
C10 0.040(2) 0.036(3) 0.028(2) 0.015(2) 0.0102(19) 0.005(2)
C18 0.0275(19) 0.022(2) 0.024(2) 0.0129(19) 0.0129(16) 0.0070(17)
C14 0.0227(18) 0.032(3) 0.022(2) 0.009(2) 0.0039(16) 0.0059(17)
C3 0.0139(17) 0.040(3) 0.030(2) 0.012(2) 0.0047(16) 0.0037(17)
C20 0.0267(19) 0.017(2) 0.026(2) 0.0065(18) 0.0124(17) 0.0093(16)
C19 0.048(2) 0.018(2) 0.024(2) 0.0061(19) 0.0171(19) 0.0092(19)
C30 0.041(2) 0.016(2) 0.038(2) 0.0100(19) 0.026(2) 0.0122(18)
C13 0.037(2) 0.032(3) 0.028(2) 0.007(2) 0.0080(19) 0.0041(19)
C21 0.042(2) 0.022(2) 0.021(2) 0.0104(19) 0.0153(18) 0.0084(18)
C15 0.025(2) 0.039(3) 0.028(2) 0.012(2) 0.0061(17) 0.0037(19)
C7 0.0206(18) 0.040(3) 0.019(2) 0.008(2) 0.0035(16) 0.0006(17)
C38 0.060(3) 0.021(2) 0.043(3) 0.018(2) 0.037(2) 0.014(2)
C12 0.039(2) 0.039(3) 0.029(2) 0.003(2) 0.0076(19) 0.012(2)
C9 0.0221(19) 0.065(4) 0.026(2) 0.004(2) 0.0096(17) 0.002(2)
O6W 0.0537(19) 0.063(3) 0.070(2) 0.026(2) 0.0261(18) 0.0180(18)
O2W 0.068(2) 0.058(3) 0.073(3) 0.014(2) 0.034(2) 0.0016(19)
O3W 0.207(6) 0.094(4) 0.104(4) 0.030(4) 0.041(4) 0.054(4)
O4W 0.065(2) 0.048(2) 0.0398(19) 0.0154(17) 0.0230(16) 0.0083(17)
O5W 0.231(7) 0.194(8) 0.239(8) 0.098(7) 0.152(7) 0.050(6)
C8 0.0202(18) 0.023(2) 0.028(2) 0.0102(19) 0.0072(17) 0.0034(16)
O4 0.0224(13) 0.069(2) 0.0314(17) 0.0073(17) 0.0167(13) 0.0050(14)
O3 0.0213(12) 0.0279(17) 0.0228(15) 0.0091(13) 0.0035(11) 0.0043(11)

loop_
_atom_type_symbol
_atom_type_description
_atom_type_scat_dispersion_real
_atom_type_scat_dispersion_imag
_atom_type_scat_source
C C 0.0033 0.0016 'International Tables Vol C Tables 4.2.6.8 and 6.1.1.4'
H H 0.0000 0.0000 'International Tables Vol C Tables 4.2.6.8 and 6.1.1.4'
Cu Cu 0.3201 1.2651 'International Tables Vol C Tables 4.2.6.8 and 6.1.1.4'
N N 0.0061 0.0033 'International Tables Vol C Tables 4.2.6.8 and 6.1.1.4'
O O 0.0106 0.0060 'International Tables Vol C Tables 4.2.6.8 and 6.1.1.4'

loop_
_geom_angle_atom_site_label_1
_geom_angle_atom_site_label_2
_geom_angle_atom_site_label_3
_geom_angle
_geom_angle_site_symmetry_1
_geom_angle_site_symmetry_3
C23 N2 C22 116.6(3) . .
C23 N2 Cu1 121.8(3) . 1_545
C22 N2 Cu1 121.6(2) . 1_545
N2 C23 C38 122.8(4) . .
N2 C23 H23 118.6 . .
C38 C23 H23 118.6 . .
N2 C22 C30 123.4(3) . .
N2 C22 H22 118.3 . .
C30 C22 H22 118.3 . .
N2 Cu1 O1 92.50(11) 1_565 .
N2 Cu1 N1 176.01(11) 1_565 .
O1 Cu1 N1 90.48(11) . .
N2 Cu1 O3 89.24(10) 1_565 1_455
O1 Cu1 O3 149.05(10) . 1_455
N1 Cu1 O3 86.84(10) . 1_455
N2 Cu1 O1W 89.66(11) 1_565 .
O1 Cu1 O1W 118.29(10) . .
N1 Cu1 O1W 91.27(11) . .
O3 Cu1 O1W 92.60(9) 1_455 .
N2 Cu1 H1WA 94.5 1_565 .
O1 Cu1 H1WA 97.1 . .
N1 Cu1 H1WA 87.8 . .
O3 Cu1 H1WA 113.6 1_455 .
O1W Cu1 H1WA 21.5 . .
Cu1 O1W H1WA 64.5 . .
Cu1 O1W H1W 109.5 . .
H1WA O1W H1W 93.6 . .
C1 O1 Cu1 120.4(2) . .
C20 N1 C21 117.1(3) . .
C20 N1 Cu1 122.6(3) . .
C21 N1 Cu1 120.0(2) . .
C10 N3 C12 120.6(3) . .
C10 N3 C9 121.2(4) . .
C12 N3 C9 118.3(4) . .
O2 C1 O1 125.6(3) . .
O2 C1 C2 118.6(3) . .
O1 C1 C2 115.8(3) . .
C38 C16 C30 115.7(3) . .
C38 C16 C17 122.0(3) . .
C30 C16 C17 122.2(3) . .
C18 C17 C19 116.6(3) . .
C18 C17 C16 122.5(3) . .
C19 C17 C16 120.9(3) . .
C3 C2 C4 119.2(3) . .
C3 C2 C1 122.6(3) . .
C4 C2 C1 118.2(3) . .
C10 C11 C14 119.3(4) . .
C10 C11 H11 120.3 . .
C14 C11 H11 120.3 . .
C4 C5 C6 120.1(3) . .
C4 C5 C8 122.0(3) . .
C6 C5 C8 117.9(3) . .
C7 C6 C5 120.6(3) . .
C7 C6 H6 119.7 . .
C5 C6 H6 119.7 . .
C5 C4 C2 120.1(3) . .
C5 C4 H4 119.9 . .
C2 C4 H4 119.9 . .
N3 C10 C11 121.3(4) . .
N3 C10 H10 119.4 . .
C11 C10 H10 119.4 . .
C20 C18 C17 120.0(3) . .
C20 C18 H18 120.0 . .
C17 C18 H18 120.0 . .
C13 C14 C11 118.1(4) . .
C13 C14 C15 121.1(4) . .
C11 C14 C15 120.7(4) . .
C2 C3 C7 121.2(3) . .
C2 C3 H3 119.4 . .
C7 C3 H3 119.4 . .
N1 C20 C18 123.1(4) . .
N1 C20 H20 118.5 . .
C18 C20 H20 118.5 . .
C21 C19 C17 119.6(4) . .
C21 C19 H19 120.2 . .
C17 C19 H19 120.2 . .
C22 C30 C16 120.2(4) . .
C22 C30 H30 119.9 . .
C16 C30 H30 119.9 . .
C12 C13 C14 120.6(4) . .
C12 C13 H13 119.7 . .
C14 C13 H13 119.7 . .
N1 C21 C19 123.6(3) . .
N1 C21 H21 118.2 . .
C19 C21 H21 118.2 . .
O5 C15 O6 126.7(4) . .
O5 C15 C14 117.1(4) . .
O6 C15 C14 116.2(4) . .
C6 C7 C3 118.8(3) . .
C6 C7 C9 122.4(3) . .
C3 C7 C9 118.9(3) . .
C23 C38 C16 121.1(3) . .
C23 C38 H38 119.5 . .
C16 C38 H38 119.5 . .
N3 C12 C13 119.9(4) . .
N3 C12 H12 120.0 . .
C13 C12 H12 120.0 . .
N3 C9 C7 113.1(3) . .
N3 C9 H9A 108.9 . .
C7 C9 H9A 108.9 . .
N3 C9 H9B 108.9 . .
C7 C9 H9B 108.9 . .
H9A C9 H9B 107.8 . .
H6WB O6W H6WC 109.5 . .
H2WB O2W H2WA 88.1 . .
H3WD O3W H3WB 87.1 . .
H4WD O4W H4WA 109.5 . .
H5WD O5W H5WB 120.2 . .
O4 C8 O3 122.5(3) . .
O4 C8 C5 118.2(3) . .
O3 C8 C5 119.3(3) . .
C8 O3 Cu1 97.9(2) . 1_655

loop_
_geom_bond_atom_site_label_1
_geom_bond_atom_site_label_2
_geom_bond_distance
_geom_bond_site_symmetry_2
N2 C23 1.336(4) .
N2 C22 1.343(5) .
N2 Cu1 2.001(3) 1_545
C23 C38 1.372(5) .
C23 H23 0.9300 .
C22 C30 1.373(5) .
C22 H22 0.9300 .
Cu1 N2 2.001(3) 1_565
Cu1 O1 2.015(2) .
Cu1 N1 2.015(3) .
Cu1 O3 2.135(2) 1_455
Cu1 O1W 2.258(3) .
Cu1 H1WA 2.0425 .
O1W H1WA 0.8301 .
O1W H1W 0.8201 .
O1 C1 1.278(4) .
O5 C15 1.245(5) .
O2 C1 1.230(4) .
O6 C15 1.238(5) .
N1 C20 1.333(4) .
N1 C21 1.341(5) .
N3 C10 1.333(5) .
N3 C12 1.355(5) .
N3 C9 1.487(4) .
C1 C2 1.517(5) .
C16 C38 1.387(5) .
C16 C30 1.388(5) .
C16 C17 1.490(5) .
C17 C18 1.389(5) .
C17 C19 1.400(5) .
C2 C3 1.380(5) .
C2 C4 1.403(5) .
C11 C10 1.380(5) .
C11 C14 1.389(5) .
C11 H11 0.9300 .
C5 C4 1.384(5) .
C5 C6 1.392(5) .
C5 C8 1.516(5) .
C6 C7 1.389(5) .
C6 H6 0.9300 .
C4 H4 0.9300 .
C10 H10 0.9300 .
C18 C20 1.379(5) .
C18 H18 0.9300 .
C14 C13 1.385(6) .
C14 C15 1.535(5) .
C3 C7 1.399(5) .
C3 H3 0.9300 .
C20 H20 0.9300 .
C19 C21 1.367(5) .
C19 H19 0.9300 .
C30 H30 0.9300 .
C13 C12 1.374(5) .
C13 H13 0.9300 .
C21 H21 0.9300 .
C7 C9 1.510(5) .
C38 H38 0.9300 .
C12 H12 0.9300 .
C9 H9A 0.9700 .
C9 H9B 0.9700 .
O6W H6WB 0.8499 .
O6W H6WC 0.8000 .
O2W H2WB 0.8299 .
O2W H2WA 0.8299 .
O3W H3WD 0.7500 .
O3W H3WB 0.8501 .
O4W H4WD 0.8501 .
O4W H4WA 0.8500 .
O5W H5WD 0.7501 .
O5W H5WB 0.7583 .
C8 O4 1.236(4) .
C8 O3 1.271(4) .
O3 Cu1 2.135(2) 1_655

loop_
_geom_torsion_atom_site_label_1
_geom_torsion_atom_site_label_2
_geom_torsion_atom_site_label_3
_geom_torsion_atom_site_label_4
_geom_torsion
_geom_torsion_site_symmetry_1
_geom_torsion_site_symmetry_4
C22 N2 C23 C38 1.7(6) . .
Cu1 N2 C23 C38 -179.6(3) 1_545 .
C23 N2 C22 C30 -2.1(6) . .
Cu1 N2 C22 C30 179.2(3) 1_545 .
N2 Cu1 O1 C1 110.5(3) 1_565 .
N1 Cu1 O1 C1 -72.1(3) . .
O3 Cu1 O1 C1 -156.8(3) 1_455 .
O1W Cu1 O1 C1 19.6(3) . .
N2 Cu1 N1 C20 -67.4(18) 1_565 .
O1 Cu1 N1 C20 154.2(3) . .
O3 Cu1 N1 C20 -56.7(3) 1_455 .
O1W Cu1 N1 C20 35.9(3) . .
N2 Cu1 N1 C21 105.9(17) 1_565 .
O1 Cu1 N1 C21 -32.4(3) . .
O3 Cu1 N1 C21 116.7(3) 1_455 .
O1W Cu1 N1 C21 -150.7(3) . .
Cu1 O1 C1 O2 -8.7(5) . .
Cu1 O1 C1 C2 168.9(2) . .
C38 C16 C17 C18 -163.8(4) . .
C30 C16 C17 C18 13.6(5) . .
C38 C16 C17 C19 14.7(5) . .
C30 C16 C17 C19 -168.0(3) . .
O2 C1 C2 C3 161.3(4) . .
O1 C1 C2 C3 -16.5(5) . .
O2 C1 C2 C4 -19.4(5) . .
O1 C1 C2 C4 162.8(3) . .
C4 C5 C6 C7 1.2(6) . .
C8 C5 C6 C7 -176.4(4) . .
C6 C5 C4 C2 -0.3(6) . .
C8 C5 C4 C2 177.2(3) . .
C3 C2 C4 C5 -1.7(6) . .
C1 C2 C4 C5 179.0(3) . .
C12 N3 C10 C11 -2.9(6) . .
C9 N3 C10 C11 176.0(3) . .
C14 C11 C10 N3 -0.9(6) . .
C19 C17 C18 C20 -2.6(5) . .
C16 C17 C18 C20 176.0(3) . .
C10 C11 C14 C13 4.7(5) . .
C10 C11 C14 C15 -172.2(3) . .
C4 C2 C3 C7 2.8(6) . .
C1 C2 C3 C7 -178.0(4) . .
C21 N1 C20 C18 1.9(5) . .
Cu1 N1 C20 C18 175.4(3) . .
C17 C18 C20 N1 0.1(5) . .
C18 C17 C19 C21 3.1(5) . .
C16 C17 C19 C21 -175.4(3) . .
N2 C22 C30 C16 0.4(6) . .
C38 C16 C30 C22 1.7(6) . .
C17 C16 C30 C22 -175.8(4) . .
C11 C14 C13 C12 -4.9(6) . .
C15 C14 C13 C12 172.0(3) . .
C20 N1 C21 C19 -1.3(5) . .
Cu1 N1 C21 C19 -175.0(3) . .
C17 C19 C21 N1 -1.3(6) . .
C13 C14 C15 O5 -170.4(4) . .
C11 C14 C15 O5 6.4(5) . .
C13 C14 C15 O6 8.2(5) . .
C11 C14 C15 O6 -175.0(4) . .
C5 C6 C7 C3 -0.2(6) . .
C5 C6 C7 C9 178.8(4) . .
C2 C3 C7 C6 -1.9(6) . .
C2 C3 C7 C9 179.1(4) . .
N2 C23 C38 C16 0.4(7) . .
C30 C16 C38 C23 -2.1(6) . .
C17 C16 C38 C23 175.4(4) . .
C10 N3 C12 C13 2.7(6) . .
C9 N3 C12 C13 -176.2(3) . .
C14 C13 C12 N3 1.3(6) . .
C10 N3 C9 C7 105.3(4) . .
C12 N3 C9 C7 -75.8(5) . .
C6 C7 C9 N3 -12.7(6) . .
C3 C7 C9 N3 166.3(4) . .
C4 C5 C8 O4 -165.2(4) . .
C6 C5 C8 O4 12.3(5) . .
C4 C5 C8 O3 15.8(6) . .
C6 C5 C8 O3 -166.6(4) . .
O4 C8 O3 Cu1 0.7(4) . 1_655
C5 C8 O3 Cu1 179.7(3) . 1_655
